data_7243352
loop_
_publ_author_name
'Lamola, Jairus L.'
'Moshapo, Paseka T.'
'Holzapfel, Cedric W.'
'Maumela, Munaka Christopher'

_publ_section_title
;
 Evaluation of P-bridged biaryl phosphine ligands in palladium-catalysed
 Suzuki--Miyaura cross-coupling reactions
;
_journal_issue 43
_journal_name_full 'RSC Advances'
_journal_page_first 26883
_journal_page_last 26891
_journal_paper_doi 10.1039/D1RA04947J
_journal_volume 11
_journal_year 2021
_chemical_formula_moiety 'C24 H30 N O3 P'
_chemical_formula_sum 'C24 H30 N O3 P'
_chemical_formula_weight 411.20
_chemical_name_systematic
N,N-dimethyl-2'-((1R,3S,5S,7R)-1,3,5,7-tetramethyl-2,4,6-trioxa-8-phosphaadamantan-8-yl)-[1,1'-biphenyl]-2-amine
_space_group_crystal_system monoclinic
_space_group_IT_number 15
_space_group_name_Hall '-C 2yc'
_space_group_name_H-M_alt 'C 1 2/c 1'
_atom_sites_solution_hydrogens geom
_atom_sites_solution_primary iterative
_audit_creation_date 2020-12-22
_audit_creation_method
;
Olex2 1.3
(compiled 2019.09.11 svn.r3662 for OlexSys, GUI svn.r5938)
;
_audit_update_record
;
2020-12-22 deposited with the CCDC.	2021-07-19 downloaded from the CCDC.
;
_cell_angle_alpha 90
_cell_angle_beta 110.975(2)
_cell_angle_gamma 90
_cell_formula_units_Z 60
_cell_length_a 23.219(2)
_cell_length_b 8.4649(8)
_cell_length_c 24.795(2)
_cell_measurement_reflns_used 9153
_cell_measurement_temperature 296.15
_cell_measurement_theta_max 24.67
_cell_measurement_theta_min 2.58
_cell_volume 4550.4(7)
_computing_cell_refinement 'SAINT V8.40A (?, 2016)'
_computing_data_reduction 'SAINT V8.40A (?, 2016)'
_computing_molecular_graphics 'Olex2 1.3 (Dolomanov et al., 2009)'
_computing_publication_material 'Olex2 1.3 (Dolomanov et al., 2009)'
_computing_structure_refinement 'ShelXL 2018/3 (Sheldrick, 2015)'
_computing_structure_solution 'olex2.solve 1.3 (Bourhis et al., 2015)'
_diffrn_ambient_temperature 296.15
_diffrn_measured_fraction_theta_full 1.000
_diffrn_measured_fraction_theta_max 0.999
_diffrn_measurement_device_type 'Bruker APEX-II CCD'
_diffrn_measurement_method '\f and \w scans'
_diffrn_radiation_type MoK\a
_diffrn_radiation_wavelength 0.71073
_diffrn_reflns_av_R_equivalents 0.0480
_diffrn_reflns_av_unetI/netI 0.0164
_diffrn_reflns_Laue_measured_fraction_full 1.000
_diffrn_reflns_Laue_measured_fraction_max 0.999
_diffrn_reflns_limit_h_max 28
_diffrn_reflns_limit_h_min -28
_diffrn_reflns_limit_k_max 10
_diffrn_reflns_limit_k_min -10
_diffrn_reflns_limit_l_max 30
_diffrn_reflns_limit_l_min -30
_diffrn_reflns_number 91270
_diffrn_reflns_point_group_measured_fraction_full 1.000
_diffrn_reflns_point_group_measured_fraction_max 0.999
_diffrn_reflns_theta_full 25.242
_diffrn_reflns_theta_max 26.259
_diffrn_reflns_theta_min 1.759
_diffrn_standards_number 0
_exptl_absorpt_coefficient_mu 0.625
_exptl_absorpt_correction_T_max 0.7453
_exptl_absorpt_correction_T_min 0.7110
_exptl_absorpt_correction_type none
_exptl_absorpt_process_details
;
SADABS-2016/2 (Bruker,2016/2) was used for absorption correction.
wR2(int) was 0.0613 before and 0.0579 after correction.
The Ratio of minimum to maximum transmission is 0.9540.
The \l/2 correction factor is Not present.
;
_exptl_crystal_colour 'clear light colourless'
_exptl_crystal_colour_lustre clear
_exptl_crystal_colour_modifier light
_exptl_crystal_colour_primary colourless
_exptl_crystal_density_diffrn 1.620
_exptl_crystal_description block
_exptl_crystal_F_000 2220
_exptl_crystal_preparation THF/Acetone
_exptl_crystal_recrystallization_method 'At 0^oC for 48 h'
_exptl_crystal_size_max 0.465
_exptl_crystal_size_mid 0.346
_exptl_crystal_size_min 0.281
_refine_diff_density_max 0.170
_refine_diff_density_min -0.243
_refine_diff_density_rms 0.041
_refine_ls_extinction_method none
_refine_ls_goodness_of_fit_ref 1.038
_refine_ls_hydrogen_treatment constr
_refine_ls_matrix_type full
_refine_ls_number_parameters 268
_refine_ls_number_reflns 4612
_refine_ls_number_restraints 0
_refine_ls_restrained_S_all 1.038
_refine_ls_R_factor_all 0.0438
_refine_ls_R_factor_gt 0.0358
_refine_ls_shift/su_max 0.001
_refine_ls_shift/su_mean 0.000
_refine_ls_structure_factor_coef Fsqd
_refine_ls_weighting_details 'w=1/[\s^2^(Fo^2^)+(0.0445P)^2^+2.7285P] where P=(Fo^2^+2Fc^2^)/3'
_refine_ls_weighting_scheme calc
_refine_ls_wR_factor_gt 0.0910
_refine_ls_wR_factor_ref 0.0971
_reflns_Friedel_coverage 0.000
_reflns_number_gt 3906
_reflns_number_total 4612
_reflns_threshold_expression 'I > 2\s(I)'
_cod_data_source_file d1ra04947j2.cif
_cod_data_source_block mo_20jl_cgdavephos_rt_solve_a
_cod_original_cell_volume 4550.3(8)
_cod_database_code 7243352
_shelx_shelxl_version_number 2018/3
_shelx_space_group_comment
;
The symmetry employed for this shelxl refinement is uniquely defined
by the following loop, which should always be used as a source of
symmetry information in preference to the above space-group names.
They are only intended as comments.
;
_shelx_estimated_absorpt_t_max 0.844
_shelx_estimated_absorpt_t_min 0.760
_olex2_refinement_description
;
1. Fixed Uiso
 At 1.2 times of:
  All C(H) groups, All C(H,H) groups
 At 1.5 times of:
  All C(H,H,H) groups
2.a Secondary CH2 refined with riding coordinates:
 C00B(H00A,H00B), C00E(H00C,H00D)
2.b Aromatic/amide H refined with riding coordinates:
 C1(H1), C2(H2), C3(H3), C4(H4), C7(H7), C8(H8), C9(H9), C10(H10)
2.c Idealised Me refined as rotating group:
 C00G(H00E,H00F,H00G), C00L(H00H,H00I,H00J), C00O(H00K,H00L,H00M), C00P(H00N,
 H00O,H00P), C13(H13A,H13B,H13C), C14(H14A,H14B,H14C)
;
_olex2_submission_original_sample_id JerryPhos
_olex2_submission_special_instructions 'No special instructions were received'

loop_
_space_group_symop_operation_xyz
'x, y, z'
'-x, y, -z+1/2'
'x+1/2, y+1/2, z'
'-x+1/2, y+1/2, -z+1/2'
'-x, -y, -z'
'x, -y, z-1/2'
'-x+1/2, -y+1/2, -z'
'x+1/2, -y+1/2, z-1/2'

loop_
_atom_site_label
_atom_site_type_symbol
_atom_site_fract_x
_atom_site_fract_y
_atom_site_fract_z
_atom_site_U_iso_or_equiv
_atom_site_adp_type
_atom_site_occupancy
_atom_site_site_symmetry_order
_atom_site_calc_flag
_atom_site_refinement_flags_posn
_atom_site_refinement_flags_adp
_atom_site_refinement_flags_occupancy
_atom_site_disorder_assembly
_atom_site_disorder_group
P1 P 0.64173(2) 0.68770(4) 0.62599(2) 0.03353(11) Uani 1 1 d . . . . .
O1 O 0.68796(5) 0.45751(12) 0.58063(5) 0.0465(3) Uani 1 1 d . . . . .
O2 O 0.67802(5) 0.58179(13) 0.49329(4) 0.0462(3) Uani 1 1 d . . . . .
N2 N 0.64950(7) 0.89841(18) 0.73681(6) 0.0607(4) Uani 1 1 d . . . . .
O3 O 0.62972(4) 0.80213(11) 0.51541(4) 0.0368(2) Uani 1 1 d . . . . .
C1 C 0.52371(6) 0.83286(18) 0.56505(6) 0.0425(3) Uani 1 1 d . . . . .
H1 H 0.537426 0.854058 0.534858 0.051 Uiso 1 1 calc R U . . .
C00B C 0.72974(6) 0.72223(18) 0.58024(6) 0.0390(3) Uani 1 1 d . . . . .
H00A H 0.751442 0.786234 0.561194 0.047 Uiso 1 1 calc R U . . .
H00B H 0.755904 0.711360 0.620524 0.047 Uiso 1 1 calc R U . . .
C00D C 0.71661(6) 0.56052(18) 0.55221(6) 0.0428(3) Uani 1 1 d . . . . .
C00E C 0.58795(7) 0.53893(18) 0.51610(7) 0.0452(3) Uani 1 1 d . . . . .
H00C H 0.548879 0.584421 0.514063 0.054 Uiso 1 1 calc R U . . .
H00D H 0.579481 0.440034 0.494942 0.054 Uiso 1 1 calc R U . . .
C00F C 0.62028(6) 0.65100(18) 0.48849(6) 0.0419(3) Uani 1 1 d . . . . .
C00G C 0.67769(7) 0.97579(18) 0.59289(7) 0.0490(4) Uani 1 1 d . . . . .
H00E H 0.638505 1.020270 0.589485 0.074 Uiso 1 1 calc R U . . .
H00F H 0.694100 1.031514 0.567876 0.074 Uiso 1 1 calc R U . . .
H00G H 0.705661 0.985024 0.632112 0.074 Uiso 1 1 calc R U . . .
C00L C 0.60253(9) 0.3737(2) 0.60444(9) 0.0613(5) Uani 1 1 d . . . . .
H00H H 0.630911 0.351813 0.642719 0.092 Uiso 1 1 calc R U . . .
H00I H 0.597713 0.281031 0.580886 0.092 Uiso 1 1 calc R U . . .
H00J H 0.563293 0.403202 0.606119 0.092 Uiso 1 1 calc R U . . .
C00O C 0.77412(8) 0.4760(2) 0.55273(8) 0.0614(5) Uani 1 1 d . . . . .
H00K H 0.800887 0.458054 0.591937 0.092 Uiso 1 1 calc R U . . .
H00L H 0.795050 0.539607 0.533444 0.092 Uiso 1 1 calc R U . . .
H00M H 0.762957 0.376506 0.533152 0.092 Uiso 1 1 calc R U . . .
C00P C 0.58528(8) 0.6802(3) 0.42507(7) 0.0614(5) Uani 1 1 d . . . . .
H00N H 0.609594 0.745371 0.409721 0.092 Uiso 1 1 calc R U . . .
H00O H 0.547100 0.732603 0.420279 0.092 Uiso 1 1 calc R U . . .
H00P H 0.576906 0.581151 0.404875 0.092 Uiso 1 1 calc R U . . .
C2 C 0.46456(7) 0.8750(2) 0.55966(7) 0.0541(4) Uani 1 1 d . . . . .
H2 H 0.439157 0.926456 0.526564 0.065 Uiso 1 1 calc R U . . .
C3 C 0.44325(8) 0.8405(2) 0.60347(8) 0.0635(5) Uani 1 1 d . . . . .
H3 H 0.402753 0.864211 0.599245 0.076 Uiso 1 1 calc R U . . .
C4 C 0.48168(7) 0.7711(2) 0.65332(7) 0.0549(4) Uani 1 1 d . . . . .
H4 H 0.466954 0.748722 0.682772 0.066 Uiso 1 1 calc R U . . .
C5 C 0.54247(6) 0.73357(17) 0.66059(6) 0.0383(3) Uani 1 1 d . . . . .
C005 C 0.66950(6) 0.80371(16) 0.57590(5) 0.0335(3) Uani 1 1 d . . . . .
C6 C 0.58282(6) 0.66749(17) 0.71733(6) 0.0394(3) Uani 1 1 d . . . . .
C7 C 0.56839(8) 0.5221(2) 0.73466(7) 0.0501(4) Uani 1 1 d . . . . .
H7 H 0.534225 0.467287 0.710396 0.060 Uiso 1 1 calc R U . . .
C8 C 0.60359(9) 0.4564(2) 0.78725(8) 0.0633(5) Uani 1 1 d . . . . .
H8 H 0.593246 0.358482 0.798155 0.076 Uiso 1 1 calc R U . . .
C9 C 0.65376(9) 0.5371(3) 0.82300(8) 0.0685(6) Uani 1 1 d . . . . .
H9 H 0.677506 0.493884 0.858492 0.082 Uiso 1 1 calc R U . . .
C009 C 0.62724(6) 0.50748(17) 0.57858(7) 0.0411(3) Uani 1 1 d . . . . .
C10 C 0.66934(8) 0.6813(3) 0.80691(7) 0.0613(5) Uani 1 1 d . . . . .
H10 H 0.703917 0.733973 0.831519 0.074 Uiso 1 1 calc R U . . .
C11 C 0.63425(7) 0.7503(2) 0.75429(6) 0.0464(4) Uani 1 1 d . . . . .
C13 C 0.71441(11) 0.9442(3) 0.76211(10) 0.0963(8) Uani 1 1 d . . . . .
H13A H 0.724817 0.965522 0.802521 0.145 Uiso 1 1 calc R U . . .
H13B H 0.721242 1.037341 0.743128 0.145 Uiso 1 1 calc R U . . .
H13C H 0.739771 0.859847 0.757285 0.145 Uiso 1 1 calc R U . . .
C15 C 0.56351(6) 0.75911(16) 0.61482(6) 0.0340(3) Uani 1 1 d . . . . .
C14 C 0.60790(14) 1.0249(3) 0.73687(13) 0.1052(9) Uani 1 1 d . . . . .
H14A H 0.566156 0.991650 0.716740 0.158 Uiso 1 1 calc R U . . .
H14B H 0.616735 1.115691 0.717938 0.158 Uiso 1 1 calc R U . . .
H14C H 0.613128 1.051658 0.775971 0.158 Uiso 1 1 calc R U . . .

loop_
_atom_site_aniso_label
_atom_site_aniso_U_11
_atom_site_aniso_U_22
_atom_site_aniso_U_33
_atom_site_aniso_U_23
_atom_site_aniso_U_13
_atom_site_aniso_U_12
P1 0.02912(18) 0.0407(2) 0.03313(18) 0.00440(14) 0.01400(14) 0.00586(14)
O1 0.0454(6) 0.0418(6) 0.0634(7) 0.0076(5) 0.0331(5) 0.0119(4)
O2 0.0426(5) 0.0590(7) 0.0429(6) -0.0070(5) 0.0226(5) 0.0036(5)
N2 0.0726(10) 0.0582(9) 0.0508(8) -0.0088(7) 0.0214(7) -0.0130(7)
O3 0.0346(5) 0.0434(5) 0.0316(5) 0.0022(4) 0.0107(4) 0.0014(4)
C1 0.0392(7) 0.0487(8) 0.0415(8) 0.0069(6) 0.0168(6) 0.0083(6)
C00B 0.0284(6) 0.0519(8) 0.0387(7) 0.0034(6) 0.0146(5) -0.0005(6)
C00D 0.0373(7) 0.0511(8) 0.0468(8) 0.0043(7) 0.0233(6) 0.0076(6)
C00E 0.0389(7) 0.0460(8) 0.0526(9) -0.0143(7) 0.0189(7) -0.0081(6)
C00F 0.0359(7) 0.0528(9) 0.0380(7) -0.0088(6) 0.0143(6) -0.0017(6)
C00G 0.0508(9) 0.0424(8) 0.0536(9) -0.0048(7) 0.0183(7) -0.0076(7)
C00L 0.0680(11) 0.0397(8) 0.0936(14) 0.0064(9) 0.0501(10) -0.0003(8)
C00O 0.0521(9) 0.0727(12) 0.0727(12) 0.0087(9) 0.0385(9) 0.0204(9)
C00P 0.0552(10) 0.0876(13) 0.0375(8) -0.0097(8) 0.0117(7) -0.0024(9)
C2 0.0423(8) 0.0635(10) 0.0528(9) 0.0135(8) 0.0127(7) 0.0194(8)
C3 0.0374(8) 0.0882(13) 0.0693(11) 0.0160(10) 0.0245(8) 0.0242(9)
C4 0.0424(8) 0.0759(12) 0.0564(10) 0.0116(8) 0.0299(7) 0.0147(8)
C5 0.0357(7) 0.0431(8) 0.0402(7) 0.0024(6) 0.0185(6) 0.0057(6)
C005 0.0297(6) 0.0394(7) 0.0310(6) -0.0006(5) 0.0105(5) -0.0011(5)
C6 0.0396(7) 0.0487(8) 0.0371(7) 0.0045(6) 0.0223(6) 0.0103(6)
C7 0.0529(9) 0.0556(9) 0.0515(9) 0.0077(7) 0.0306(7) 0.0064(7)
C8 0.0780(13) 0.0622(11) 0.0636(11) 0.0242(9) 0.0420(10) 0.0221(10)
C9 0.0633(11) 0.0939(15) 0.0511(10) 0.0268(10) 0.0237(9) 0.0302(11)
C009 0.0388(7) 0.0359(7) 0.0570(9) 0.0006(6) 0.0276(7) 0.0028(6)
C10 0.0503(9) 0.0895(14) 0.0414(9) 0.0013(9) 0.0130(7) 0.0103(9)
C11 0.0478(8) 0.0575(9) 0.0378(7) -0.0015(7) 0.0201(6) 0.0058(7)
C13 0.0962(17) 0.114(2) 0.0700(14) -0.0181(13) 0.0192(12) -0.0519(15)
C15 0.0317(6) 0.0368(7) 0.0359(7) 0.0023(5) 0.0150(5) 0.0047(5)
C14 0.146(2) 0.0523(12) 0.125(2) -0.0082(13) 0.0572(19) 0.0037(14)

loop_
_atom_type_symbol
_atom_type_description
_atom_type_scat_dispersion_real
_atom_type_scat_dispersion_imag
_atom_type_scat_source
C C 0.0033 0.0016 'International Tables Vol C Tables 4.2.6.8 and 6.1.1.4'
H H 0.0000 0.0000 'International Tables Vol C Tables 4.2.6.8 and 6.1.1.4'
N N 0.0061 0.0033 'International Tables Vol C Tables 4.2.6.8 and 6.1.1.4'
O O 0.0106 0.0060 'International Tables Vol C Tables 4.2.6.8 and 6.1.1.4'
P P 0.1023 0.0942 'International Tables Vol C Tables 4.2.6.8 and 6.1.1.4'

loop_
_geom_angle_atom_site_label_1
_geom_angle_atom_site_label_2
_geom_angle_atom_site_label_3
_geom_angle
_geom_angle_site_symmetry_1
_geom_angle_site_symmetry_3
_geom_angle_publ_flag
C005 P1 C009 92.17(6) . . ?
C15 P1 C005 106.51(6) . . ?
C15 P1 C009 103.09(6) . . ?
C00D O1 C009 114.98(10) . . ?
C00D O2 C00F 111.34(10) . . ?
C11 N2 C13 115.90(17) . . ?
C11 N2 C14 114.67(17) . . ?
C14 N2 C13 113.0(2) . . ?
C00F O3 C005 115.25(10) . . ?
C2 C1 H1 119.2 . . ?
C2 C1 C15 121.51(14) . . ?
C15 C1 H1 119.2 . . ?
H00A C00B H00B 108.1 . . ?
C00D C00B H00A 109.6 . . ?
C00D C00B H00B 109.6 . . ?
C00D C00B C005 110.27(11) . . ?
C005 C00B H00A 109.6 . . ?
C005 C00B H00B 109.6 . . ?
O1 C00D C00B 112.23(11) . . ?
O1 C00D C00O 105.85(13) . . ?
O2 C00D O1 110.50(12) . . ?
O2 C00D C00B 107.77(12) . . ?
O2 C00D C00O 107.33(12) . . ?
C00O C00D C00B 113.07(13) . . ?
H00C C00E H00D 108.0 . . ?
C00F C00E H00C 109.4 . . ?
C00F C00E H00D 109.4 . . ?
C009 C00E H00C 109.4 . . ?
C009 C00E H00D 109.4 . . ?
C009 C00E C00F 110.95(11) . . ?
O2 C00F C00E 107.90(12) . . ?
O2 C00F C00P 107.04(12) . . ?
O3 C00F O2 110.32(11) . . ?
O3 C00F C00E 111.63(11) . . ?
O3 C00F C00P 106.05(13) . . ?
C00P C00F C00E 113.81(13) . . ?
H00E C00G H00F 109.5 . . ?
H00E C00G H00G 109.5 . . ?
H00F C00G H00G 109.5 . . ?
C005 C00G H00E 109.5 . . ?
C005 C00G H00F 109.5 . . ?
C005 C00G H00G 109.5 . . ?
H00H C00L H00I 109.5 . . ?
H00H C00L H00J 109.5 . . ?
H00I C00L H00J 109.5 . . ?
C009 C00L H00H 109.5 . . ?
C009 C00L H00I 109.5 . . ?
C009 C00L H00J 109.5 . . ?
C00D C00O H00K 109.5 . . ?
C00D C00O H00L 109.5 . . ?
C00D C00O H00M 109.5 . . ?
H00K C00O H00L 109.5 . . ?
H00K C00O H00M 109.5 . . ?
H00L C00O H00M 109.5 . . ?
C00F C00P H00N 109.5 . . ?
C00F C00P H00O 109.5 . . ?
C00F C00P H00P 109.5 . . ?
H00N C00P H00O 109.5 . . ?
H00N C00P H00P 109.5 . . ?
H00O C00P H00P 109.5 . . ?
C1 C2 H2 120.1 . . ?
C3 C2 C1 119.72(15) . . ?
C3 C2 H2 120.1 . . ?
C2 C3 H3 120.0 . . ?
C4 C3 C2 120.03(14) . . ?
C4 C3 H3 120.0 . . ?
C3 C4 H4 119.5 . . ?
C3 C4 C5 121.09(14) . . ?
C5 C4 H4 119.5 . . ?
C4 C5 C6 118.18(13) . . ?
C4 C5 C15 119.31(13) . . ?
C15 C5 C6 122.50(12) . . ?
O3 C005 P1 115.97(8) . . ?
O3 C005 C00B 107.23(10) . . ?
O3 C005 C00G 105.49(11) . . ?
C00B C005 P1 103.93(9) . . ?
C00G C005 P1 111.12(10) . . ?
C00G C005 C00B 113.28(12) . . ?
C7 C6 C5 119.08(14) . . ?
C7 C6 C11 119.01(14) . . ?
C11 C6 C5 121.89(13) . . ?
C6 C7 H7 119.2 . . ?
C8 C7 C6 121.53(17) . . ?
C8 C7 H7 119.2 . . ?
C7 C8 H8 120.4 . . ?
C9 C8 C7 119.28(18) . . ?
C9 C8 H8 120.4 . . ?
C8 C9 H9 119.7 . . ?
C8 C9 C10 120.51(17) . . ?
C10 C9 H9 119.7 . . ?
O1 C009 P1 105.05(9) . . ?
O1 C009 C00E 107.96(11) . . ?
O1 C009 C00L 106.10(12) . . ?
C00E C009 P1 113.84(10) . . ?
C00L C009 P1 110.65(11) . . ?
C00L C009 C00E 112.62(14) . . ?
C9 C10 H10 119.4 . . ?
C9 C10 C11 121.17(18) . . ?
C11 C10 H10 119.4 . . ?
C6 C11 N2 119.38(14) . . ?
C10 C11 N2 122.12(16) . . ?
C10 C11 C6 118.49(16) . . ?
N2 C13 H13A 109.5 . . ?
N2 C13 H13B 109.5 . . ?
N2 C13 H13C 109.5 . . ?
H13A C13 H13B 109.5 . . ?
H13A C13 H13C 109.5 . . ?
H13B C13 H13C 109.5 . . ?
C1 C15 P1 125.85(10) . . ?
C1 C15 C5 118.14(12) . . ?
C5 C15 P1 116.00(10) . . ?
N2 C14 H14A 109.5 . . ?
N2 C14 H14B 109.5 . . ?
N2 C14 H14C 109.5 . . ?
H14A C14 H14B 109.5 . . ?
H14A C14 H14C 109.5 . . ?
H14B C14 H14C 109.5 . . ?

loop_
_geom_bond_atom_site_label_1
_geom_bond_atom_site_label_2
_geom_bond_distance
_geom_bond_site_symmetry_2
_geom_bond_publ_flag
P1 C005 1.8698(14) . ?
P1 C009 1.8813(15) . ?
P1 C15 1.8385(13) . ?
O1 C00D 1.4266(18) . ?
O1 C009 1.4553(16) . ?
O2 C00D 1.4256(18) . ?
O2 C00F 1.4285(17) . ?
N2 C11 1.413(2) . ?
N2 C13 1.462(3) . ?
N2 C14 1.443(3) . ?
O3 C00F 1.4231(17) . ?
O3 C005 1.4530(15) . ?
C1 H1 0.9300 . ?
C1 C2 1.378(2) . ?
C1 C15 1.3964(19) . ?
C00B H00A 0.9700 . ?
C00B H00B 0.9700 . ?
C00B C00D 1.516(2) . ?
C00B C005 1.5282(18) . ?
C00D C00O 1.511(2) . ?
C00E H00C 0.9700 . ?
C00E H00D 0.9700 . ?
C00E C00F 1.517(2) . ?
C00E C009 1.514(2) . ?
C00F C00P 1.510(2) . ?
C00G H00E 0.9600 . ?
C00G H00F 0.9600 . ?
C00G H00G 0.9600 . ?
C00G C005 1.509(2) . ?
C00L H00H 0.9600 . ?
C00L H00I 0.9600 . ?
C00L H00J 0.9600 . ?
C00L C009 1.512(2) . ?
C00O H00K 0.9600 . ?
C00O H00L 0.9600 . ?
C00O H00M 0.9600 . ?
C00P H00N 0.9600 . ?
C00P H00O 0.9600 . ?
C00P H00P 0.9600 . ?
C2 H2 0.9300 . ?
C2 C3 1.377(2) . ?
C3 H3 0.9300 . ?
C3 C4 1.371(2) . ?
C4 H4 0.9300 . ?
C4 C5 1.3942(19) . ?
C5 C6 1.4921(19) . ?
C5 C15 1.4036(18) . ?
C6 C7 1.384(2) . ?
C6 C11 1.405(2) . ?
C7 H7 0.9300 . ?
C7 C8 1.384(2) . ?
C8 H8 0.9300 . ?
C8 C9 1.367(3) . ?
C9 H9 0.9300 . ?
C9 C10 1.373(3) . ?
C10 H10 0.9300 . ?
C10 C11 1.395(2) . ?
C13 H13A 0.9600 . ?
C13 H13B 0.9600 . ?
C13 H13C 0.9600 . ?
C14 H14A 0.9600 . ?
C14 H14B 0.9600 . ?
C14 H14C 0.9600 . ?

loop_
_geom_torsion_atom_site_label_1
_geom_torsion_atom_site_label_2
_geom_torsion_atom_site_label_3
_geom_torsion_atom_site_label_4
_geom_torsion
_geom_torsion_site_symmetry_1
_geom_torsion_site_symmetry_2
_geom_torsion_site_symmetry_3
_geom_torsion_site_symmetry_4
_geom_torsion_publ_flag
C1 C2 C3 C4 3.0(3) . . . . ?
C00D O1 C009 P1 -69.44(13) . . . . ?
C00D O1 C009 C00E 52.37(16) . . . . ?
C00D O1 C009 C00L 173.32(13) . . . . ?
C00D O2 C00F O3 60.65(15) . . . . ?
C00D O2 C00F C00E -61.54(14) . . . . ?
C00D O2 C00F C00P 175.59(13) . . . . ?
C00D C00B C005 P1 69.85(12) . . . . ?
C00D C00B C005 O3 -53.47(14) . . . . ?
C00D C00B C005 C00G -169.43(12) . . . . ?
C00F O2 C00D O1 60.82(15) . . . . ?
C00F O2 C00D C00B -62.14(14) . . . . ?
C00F O2 C00D C00O 175.79(13) . . . . ?
C00F O3 C005 P1 -62.20(13) . . . . ?
C00F O3 C005 C00B 53.35(14) . . . . ?
C00F O3 C005 C00G 174.37(11) . . . . ?
C00F C00E C009 P1 63.85(14) . . . . ?
C00F C00E C009 O1 -52.36(15) . . . . ?
C00F C00E C009 C00L -169.15(12) . . . . ?
C2 C1 C15 P1 176.58(13) . . . . ?
C2 C1 C15 C5 -2.3(2) . . . . ?
C2 C3 C4 C5 -0.3(3) . . . . ?
C3 C4 C5 C6 176.27(17) . . . . ?
C3 C4 C5 C15 -3.6(3) . . . . ?
C4 C5 C6 C7 64.36(19) . . . . ?
C4 C5 C6 C11 -114.14(17) . . . . ?
C4 C5 C15 P1 -174.11(13) . . . . ?
C4 C5 C15 C1 4.8(2) . . . . ?
C5 C6 C7 C8 -178.92(14) . . . . ?
C5 C6 C11 N2 -1.8(2) . . . . ?
C5 C6 C11 C10 179.33(13) . . . . ?
C005 P1 C009 O1 65.89(9) . . . . ?
C005 P1 C009 C00E -52.00(10) . . . . ?
C005 P1 C009 C00L 179.98(11) . . . . ?
C005 P1 C15 C1 23.67(15) . . . . ?
C005 P1 C15 C5 -157.47(11) . . . . ?
C005 O3 C00F O2 -57.06(14) . . . . ?
C005 O3 C00F C00E 62.91(14) . . . . ?
C005 O3 C00F C00P -172.62(11) . . . . ?
C005 C00B C00D O1 -62.77(15) . . . . ?
C005 C00B C00D O2 59.12(14) . . . . ?
C005 C00B C00D C00O 177.57(12) . . . . ?
C6 C5 C15 P1 5.98(19) . . . . ?
C6 C5 C15 C1 -175.07(14) . . . . ?
C6 C7 C8 C9 0.1(2) . . . . ?
C7 C6 C11 N2 179.69(14) . . . . ?
C7 C6 C11 C10 0.8(2) . . . . ?
C7 C8 C9 C10 -0.3(3) . . . . ?
C8 C9 C10 C11 0.8(3) . . . . ?
C9 C10 C11 N2 -179.88(16) . . . . ?
C9 C10 C11 C6 -1.1(2) . . . . ?
C009 P1 C005 O3 50.25(10) . . . . ?
C009 P1 C005 C00B -67.15(9) . . . . ?
C009 P1 C005 C00G 170.69(10) . . . . ?
C009 P1 C15 C1 -72.61(14) . . . . ?
C009 P1 C15 C5 106.24(12) . . . . ?
C009 O1 C00D O2 -56.71(15) . . . . ?
C009 O1 C00D C00B 63.61(16) . . . . ?
C009 O1 C00D C00O -172.61(13) . . . . ?
C009 C00E C00F O2 57.99(15) . . . . ?
C009 C00E C00F O3 -63.39(15) . . . . ?
C009 C00E C00F C00P 176.61(13) . . . . ?
C11 C6 C7 C8 -0.4(2) . . . . ?
C13 N2 C11 C6 -153.70(16) . . . . ?
C13 N2 C11 C10 25.1(2) . . . . ?
C15 P1 C005 O3 -54.08(11) . . . . ?
C15 P1 C005 C00B -171.48(9) . . . . ?
C15 P1 C005 C00G 66.35(11) . . . . ?
C15 P1 C009 O1 173.40(9) . . . . ?
C15 P1 C009 C00E 55.51(11) . . . . ?
C15 P1 C009 C00L -72.51(12) . . . . ?
C15 C1 C2 C3 -1.7(3) . . . . ?
C15 C5 C6 C7 -115.73(16) . . . . ?
C15 C5 C6 C11 65.8(2) . . . . ?
C14 N2 C11 C6 71.8(2) . . . . ?
C14 N2 C11 C10 -109.4(2) . . . . ?
